data_4323120
loop_
_publ_author_name
'Ok-Sang Jung'
'Sung Ho Park'
'Kwan Mook Kim'
'Ho G. Jang'

_publ_contact_author
;
      Dr. Ok-Sang Jung
      Inorganic Chemistry Lab
      Korea Institute of Science and Technology
      P.O. Box 131, Cheongryang
      Seoul 130-650, Korea.
;
_publ_contact_author_email kkmook@kistmail.kist.re.kr
_publ_contact_author_fax 82-02-958-5089
_publ_contact_author_phone 82-02-958-5081
_publ_section_title
;
 Solvent-Dependent Structures of Co(NO3)2 with 1,2-Bis(4-pyridyl)ethylene.
 Interconversion of Molecular Ladders versus Mononuclear Complexes
;
_journal_name_full 'Inorganic Chemistry'
_journal_page_first 5781
_journal_page_last 5785
_journal_paper_doi 10.1021/ic980278g
_journal_volume 37
_journal_year 1998
_chemical_formula_sum 'C21 H18 Cl9 Co N5 O6'
_chemical_formula_weight 814.38
_chemical_name_systematic
; 
 ? 
;
_space_group_IT_number 2
_symmetry_cell_setting triclinic
_symmetry_space_group_name_Hall '-P 1'
_symmetry_space_group_name_H-M 'P -1'
_atom_sites_solution_hydrogens geom
_atom_sites_solution_primary direct
_atom_sites_solution_secondary difmap
_audit_creation_method SHELXL
_cell_angle_alpha 110.41(3)
_cell_angle_beta 109.06(3)
_cell_angle_gamma 97.20(3)
_cell_formula_units_Z 2
_cell_length_a 10.415(4)
_cell_length_b 13.425(4)
_cell_length_c 14.212(4)
_cell_measurement_temperature 293(2)
_cell_volume 1694.9(12)
_computing_cell_refinement VAX(CAD4)
_computing_data_collection VAX(CAD4)
_computing_data_reduction VAX(SDP)
_computing_molecular_graphics ORTEP
_computing_structure_refinement 'SHELXL-93 (Sheldrick, 1993)'
_computing_structure_solution 'SHELXS-86 (Sheldrick, 1990)'
_diffrn_ambient_temperature 293(2)
_diffrn_measurement_device CAD4
_diffrn_measurement_method w/2theta
_diffrn_radiation_monochromator graphite
_diffrn_radiation_source 'fine-focus sealed tube'
_diffrn_radiation_type MoK\a
_diffrn_radiation_wavelength 0.71073
_diffrn_reflns_av_R_equivalents 0.0166
_diffrn_reflns_av_sigmaI/netI 0.0411
_diffrn_reflns_limit_h_max 9
_diffrn_reflns_limit_h_min 0
_diffrn_reflns_limit_k_max 15
_diffrn_reflns_limit_k_min -15
_diffrn_reflns_limit_l_max 15
_diffrn_reflns_limit_l_min -16
_diffrn_reflns_number 3402
_diffrn_reflns_theta_max 24.98
_diffrn_reflns_theta_min 1.67
_diffrn_standards_decay_% 'no decay'
_diffrn_standards_interval_time '45 sec'
_exptl_absorpt_coefficient_mu 1.258
_exptl_absorpt_correction_type psi-scan
_exptl_crystal_density_diffrn 1.596
_exptl_crystal_F_000 814
_refine_diff_density_max 1.792
_refine_diff_density_min -1.016
_refine_diff_density_rms 0.164
_refine_ls_extinction_method none
_refine_ls_goodness_of_fit_all 1.118
_refine_ls_goodness_of_fit_obs 1.124
_refine_ls_matrix_type full
_refine_ls_number_parameters 397
_refine_ls_number_reflns 3186
_refine_ls_number_restraints 0
_refine_ls_restrained_S_all 1.118
_refine_ls_restrained_S_obs 1.124
_refine_ls_R_factor_all 0.0902
_refine_ls_R_factor_obs 0.0888
_refine_ls_shift/esd_max 0.314
_refine_ls_shift/esd_mean 0.015
_refine_ls_structure_factor_coef Fsqd
_refine_ls_weighting_details 'w=1/[\s^2^(Fo^2^)+(0.1706P)^2^+1.6062P] where P=(Fo^2^+2Fc^2^)/3'
_refine_ls_weighting_scheme calc
_refine_ls_wR_factor_all 0.2215
_refine_ls_wR_factor_obs 0.2197
_reflns_number_observed 3104
_reflns_number_total 3186
_reflns_observed_criterion >2sigma(I)
_cod_data_source_file ic980278g_1.cif
_cod_data_source_block '[Co(NO3)2(bpee)1.5*3CHCl3]n'
_cod_depositor_comments
;
The following automatic conversions were performed:

'_refine_ls_weighting_scheme' value 'calc
w=1/[\s^2^(Fo^2^)+(0.1706P)^2^+1.6062P] where P=(Fo^2^+2Fc^2^)/3' was
changed to 'calc'. New tag '_refine_ls_weighting_details' was
created. The value of the new tag was set to
'w=1/[\s^2^(Fo^2^)+(0.1706P)^2^+1.6062P] where P=(Fo^2^+2Fc^2^)/3'.

Automatic conversion script
Id: cif_fix_values 3143 2015-03-26 13:38:13Z robertas 
;
_cod_original_cell_volume 1694.9(10)
_cod_database_code 4323120

loop_
_symmetry_equiv_pos_as_xyz
'x, y, z'
'-x, -y, -z'

loop_
_atom_site_aniso_label
_atom_site_aniso_U_11
_atom_site_aniso_U_22
_atom_site_aniso_U_33
_atom_site_aniso_U_23
_atom_site_aniso_U_13
_atom_site_aniso_U_12
Co 0.0396(7) 0.0187(5) 0.0514(7) 0.0197(5) 0.0153(5) 0.0124(4)
O1 0.056(4) 0.044(3) 0.044(4) 0.015(3) 0.012(3) 0.003(3)
O2 0.056(5) 0.056(4) 0.079(5) 0.036(4) 0.023(4) 0.015(3)
O3 0.105(6) 0.057(4) 0.049(4) 0.012(4) 0.032(4) 0.005(4)
O4 0.050(5) 0.087(6) 0.080(5) 0.036(5) 0.017(4) 0.025(4)
O5 0.107(6) 0.041(4) 0.077(5) 0.026(4) 0.044(5) 0.025(4)
O6 0.092(7) 0.120(7) 0.125(8) 0.061(6) 0.075(6) 0.070(6)
N1 0.060(6) 0.026(3) 0.044(5) 0.016(3) 0.020(4) 0.010(3)
N2 0.066(7) 0.062(5) 0.091(7) 0.049(5) 0.051(6) 0.043(5)
N3 0.035(4) 0.026(3) 0.043(4) 0.011(3) 0.012(3) 0.010(3)
N4 0.037(4) 0.026(3) 0.050(4) 0.017(3) 0.011(3) 0.010(3)
N5 0.043(4) 0.026(3) 0.055(4) 0.020(3) 0.010(4) 0.012(3)
C1 0.037(6) 0.045(5) 0.055(6) 0.008(4) 0.017(5) 0.014(4)
C2 0.032(6) 0.089(8) 0.078(8) 0.025(7) 0.026(5) 0.022(5)
C3 0.054(7) 0.083(8) 0.061(8) 0.005(6) 0.005(6) 0.032(6)
C4 0.056(8) 0.113(10) 0.050(6) 0.024(6) 0.015(6) 0.037(7)
C5 0.047(6) 0.069(7) 0.071(8) 0.035(6) 0.026(5) 0.017(5)
C6 0.079(11) 0.154(15) 0.089(10) -0.013(10) -0.019(8) 0.059(10)
C7 0.056(6) 0.027(4) 0.066(6) 0.021(4) 0.025(5) 0.017(4)
C8 0.054(6) 0.029(4) 0.083(7) 0.032(5) 0.028(5) 0.012(4)
C9 0.067(6) 0.021(4) 0.052(5) 0.021(4) 0.023(5) 0.016(4)
C10 0.056(6) 0.030(4) 0.082(7) 0.031(5) 0.020(5) 0.023(4)
C11 0.044(6) 0.025(4) 0.083(7) 0.022(4) 0.015(5) 0.009(4)
C12 0.115(9) 0.036(5) 0.077(7) 0.040(5) 0.057(7) 0.036(5)
C13 0.051(6) 0.039(5) 0.120(10) 0.051(6) 0.008(6) 0.011(4)
C14 0.066(7) 0.034(5) 0.110(9) 0.045(6) 0.011(6) 0.012(4)
C15 0.051(5) 0.024(4) 0.058(5) 0.025(4) 0.024(4) 0.015(4)
C16 0.076(7) 0.035(5) 0.074(7) 0.035(5) 0.008(6) 0.018(5)
C17 0.061(6) 0.027(4) 0.079(7) 0.028(5) 0.002(5) 0.002(4)
C18 0.073(7) 0.030(4) 0.067(6) 0.034(4) 0.034(5) 0.022(4)
Cl1 0.336(12) 0.221(8) 0.144(5) 0.058(5) 0.120(7) 0.087(7)
Cl2 0.264(9) 0.172(6) 0.148(5) 0.063(5) 0.070(6) 0.015(6)
Cl3 0.190(12) 0.119(8) 0.152(11) 0.050(8) 0.068(10) 0.052(9)
Cl3A 0.368(25) 0.123(10) 0.148(12) 0.052(9) 0.119(15) 0.074(14)
C30 0.502(60) 0.146(22) 0.135(20) 0.083(18) 0.101(29) 0.058(29)
Cl4 0.271(10) 0.373(14) 0.356(13) 0.284(13) 0.183(10) 0.174(10)
Cl5 0.232(14) 0.080(6) 0.136(10) 0.028(6) 0.075(10) 0.009(7)
Cl5A 0.527(49) 0.130(13) 0.181(19) 0.084(14) -0.089(24) -0.024(23)
Cl6 0.221(7) 0.160(6) 0.187(6) 0.091(5) 0.053(5) 0.050(5)
C40 0.294(29) 0.108(14) 0.096(12) 0.067(11) 0.055(16) 0.013(16)
Cl7 0.157(4) 0.114(3) 0.088(3) 0.058(2) 0.044(3) 0.047(3)
Cl8 0.109(3) 0.155(4) 0.091(3) 0.033(3) 0.049(2) 0.026(3)
Cl9 0.095(3) 0.115(3) 0.132(4) 0.024(3) 0.036(3) 0.021(2)
C50 0.118(11) 0.063(7) 0.097(10) 0.046(7) 0.045(9) 0.022(7)

loop_
_atom_site_label
_atom_site_type_symbol
_atom_site_fract_x
_atom_site_fract_y
_atom_site_fract_z
_atom_site_U_iso_or_equiv
_atom_site_thermal_displace_type
_atom_site_occupancy
_atom_site_calc_flag
_atom_site_refinement_flags
_atom_site_disorder_group
Co Co 0.18062(12) 0.19475(8) 0.37481(10) 0.0353(4) Uani 1 d . .
O1 O 0.0940(7) 0.2574(5) 0.4946(5) 0.052(2) Uani 1 d . .
O2 O 0.3193(8) 0.3104(6) 0.5767(6) 0.062(2) Uani 1 d . .
O3 O 0.1897(9) 0.3543(6) 0.6669(6) 0.074(2) Uani 1 d . .
O4 O 0.2471(8) 0.1142(7) 0.2413(7) 0.074(2) Uani 1 d . .
O5 O 0.4072(9) 0.2034(6) 0.3981(7) 0.072(2) Uani 1 d . .
O6 O 0.4598(10) 0.1005(8) 0.2693(8) 0.097(3) Uani 1 d . .
N1 N 0.2012(9) 0.3089(5) 0.5822(6) 0.043(2) Uani 1 d . .
N2 N 0.3766(10) 0.1375(7) 0.3011(9) 0.060(2) Uani 1 d . .
N3 N -0.0318(7) 0.1302(5) 0.2534(6) 0.036(2) Uani 1 d . .
N4 N 0.2029(7) 0.3521(5) 0.3666(6) 0.039(2) Uani 1 d . .
N5 N 0.1858(7) 0.0521(5) 0.4125(6) 0.043(2) Uani 1 d . .
C1 C -0.1425(10) 0.1121(7) 0.2735(8) 0.050(2) Uani 1 d . .
H1 H -0.1286(10) 0.1337(7) 0.3465(8) 0.060 Uiso 1 calc R .
C2 C -0.2771(10) 0.0645(10) 0.1984(10) 0.067(3) Uani 1 d . .
H2 H -0.3507(10) 0.0540(10) 0.2203(10) 0.081 Uiso 1 calc R .
C3 C -0.3031(12) 0.0321(10) 0.0897(10) 0.077(4) Uani 1 d . .
C4 C -0.1879(12) 0.0517(11) 0.0653(9) 0.076(3) Uani 1 d . .
H4 H -0.1990(12) 0.0306(11) -0.0072(9) 0.091 Uiso 1 calc R .
C5 C -0.0559(11) 0.1027(9) 0.1485(9) 0.060(3) Uani 1 d . .
H5 H 0.0200(11) 0.1187(9) 0.1305(9) 0.072 Uiso 1 calc R .
C6 C -0.4512(16) -0.0308(16) 0.0019(13) 0.139(7) Uani 1 d . .
H6 H -0.4742(16) -0.1047(16) -0.0454(13) 0.166 Uiso 1 calc R .
C7 C 0.3238(10) 0.4107(6) 0.3780(8) 0.048(2) Uani 1 d . .
H7 H 0.3996(10) 0.3799(6) 0.3836(8) 0.058 Uiso 1 calc R .
C8 C 0.3411(10) 0.5165(7) 0.3818(8) 0.052(2) Uani 1 d . .
H8 H 0.4283(10) 0.5558(7) 0.3918(8) 0.063 Uiso 1 calc R .
C9 C 0.2306(10) 0.5633(6) 0.3709(7) 0.044(2) Uani 1 d . .
C10 C 0.1054(10) 0.5020(7) 0.3602(9) 0.055(3) Uani 1 d . .
H10 H 0.0283(10) 0.5312(7) 0.3549(9) 0.066 Uiso 1 calc R .
C11 C 0.0951(10) 0.3975(6) 0.3575(9) 0.053(3) Uani 1 d . .
H11 H 0.0097(10) 0.3570(6) 0.3490(9) 0.064 Uiso 1 calc R .
C12 C 0.2436(13) 0.6779(7) 0.3728(9) 0.064(3) Uani 1 d . .
H12 H 0.2668(13) 0.6975(7) 0.3226(9) 0.077 Uiso 1 calc R .
C13 C 0.0776(11) -0.0379(8) 0.3604(11) 0.072(4) Uani 1 d . .
H13 H -0.0053(11) -0.0379(8) 0.3091(11) 0.087 Uiso 1 calc R .
C14 C 0.0844(11) -0.1322(8) 0.3799(10) 0.072(3) Uani 1 d . .
H14 H 0.0049(11) -0.1921(8) 0.3440(10) 0.086 Uiso 1 calc R .
C15 C 0.2054(9) -0.1383(6) 0.4507(7) 0.041(2) Uani 1 d . .
C16 C 0.3162(11) -0.0423(7) 0.5071(9) 0.064(3) Uani 1 d . .
H16 H 0.3996(11) -0.0387(7) 0.5604(9) 0.077 Uiso 1 calc R .
C17 C 0.3006(11) 0.0471(7) 0.4830(9) 0.062(3) Uani 1 d . .
H17 H 0.3776(11) 0.1091(7) 0.5195(9) 0.075 Uiso 1 calc R .
C18 C 0.2151(10) -0.2432(6) 0.4645(8) 0.050(2) Uani 1 d . .
H18 H 0.2050(10) -0.2576(6) 0.5216(8) 0.060 Uiso 1 calc R .
Cl1 Cl 0.9447(11) 0.6308(8) -0.0908(6) 0.231(4) Uani 1 d . .
Cl2 Cl 0.8998(9) 0.6241(6) 0.0941(6) 0.203(3) Uani 1 d . .
Cl3 Cl 0.9030(16) 0.8128(11) 0.0472(12) 0.154(4) Uani 0.50 d P 1
Cl3A Cl 1.0458(27) 0.8328(12) 0.1004(13) 0.209(7) Uani 0.50 d P 2
C30 C 0.9962(45) 0.6914(22) 0.0386(21) 0.264(20) Uani 1 d . .
H30A H 1.0988(45) 0.7155(22) 0.0794(21) 0.317 Uiso 0.50 calc PR 1
H30B H 1.0872(45) 0.6748(22) 0.0635(21) 0.317 Uiso 0.50 calc PR 2
Cl4 Cl 0.6288(11) 0.7664(11) 0.1615(10) 0.268(5) Uani 1 d . .
Cl5 Cl 0.3743(20) 0.6018(12) 0.1365(13) 0.157(5) Uani 0.50 d P 1
Cl5A Cl 0.4665(37) 0.5930(17) 0.0945(18) 0.349(22) Uani 0.50 d P 2
Cl6 Cl 0.4087(8) 0.8202(6) 0.2157(6) 0.192(3) Uani 1 d . .
C40 C -0.5038(29) 0.2788(16) -0.1999(15) 0.169(10) Uani 1 d . .
H40A H -0.5551(29) 0.2729(16) -0.2738(15) 0.203 Uiso 0.50 calc PR 1
H40B H -0.5495(29) 0.2825(16) -0.2703(15) 0.203 Uiso 0.50 calc PR 2
Cl7 Cl -0.2966(5) 0.3994(4) 0.3537(3) 0.1150(14) Uani 1 d . 2
Cl8 Cl -0.2755(5) 0.3439(4) 0.1466(3) 0.122(2) Uani 1 d . 2
Cl9 Cl -0.5488(4) 0.3250(4) 0.1569(4) 0.125(2) Uani 1 d . 2
C50 C -0.3730(15) 0.3945(10) 0.2195(11) 0.088(4) Uani 1 d . 2
H50 H -0.3666(15) 0.4708(10) 0.2278(11) 0.106 Uiso 1 calc R 2

loop_
_atom_type_symbol
_atom_type_description
_atom_type_scat_dispersion_real
_atom_type_scat_dispersion_imag
_atom_type_scat_source
Co Co 0.3494 0.9721 'International Tables Vol C Tables 4.2.6.8 and 6.1.1.4'
N N 0.0061 0.0033 'International Tables Vol C Tables 4.2.6.8 and 6.1.1.4'
C C 0.0033 0.0016 'International Tables Vol C Tables 4.2.6.8 and 6.1.1.4'
O O 0.0106 0.0060 'International Tables Vol C Tables 4.2.6.8 and 6.1.1.4'
Cl Cl 0.1484 0.1585 'International Tables Vol C Tables 4.2.6.8 and 6.1.1.4'
H H 0.0000 0.0000 'International Tables Vol C Tables 4.2.6.8 and 6.1.1.4'

loop_
_geom_angle_atom_site_label_1
_geom_angle_atom_site_label_2
_geom_angle_atom_site_label_3
_geom_angle
_geom_angle_site_symmetry_1
_geom_angle_site_symmetry_3
_geom_angle_publ_flag
N4 Co N3 93.1(2) . . ?
N4 Co O1 87.5(3) . . ?
N3 Co O1 87.4(3) . . ?
N4 Co N5 169.8(3) . . ?
N3 Co N5 96.0(2) . . ?
O1 Co N5 88.3(3) . . ?
N4 Co O4 96.4(3) . . ?
N3 Co O4 87.0(3) . . ?
O1 Co O4 173.3(3) . . ?
N5 Co O4 88.7(3) . . ?
N4 Co O5 90.5(3) . . ?
N3 Co O5 143.0(3) . . ?
O1 Co O5 129.5(3) . . ?
N5 Co O5 85.0(3) . . ?
O4 Co O5 56.0(3) . . ?
N1 O1 Co 103.4(5) . . ?
N2 O4 Co 96.4(6) . . ?
N2 O5 Co 94.2(6) . . ?
O3 N1 O2 122.2(8) . . ?
O3 N1 O1 120.6(9) . . ?
O2 N1 O1 117.2(8) . . ?
O6 N2 O5 123.7(11) . . ?
O6 N2 O4 123.7(11) . . ?
O5 N2 O4 112.5(9) . . ?
C1 N3 C5 115.3(8) . . ?
C1 N3 Co 124.6(6) . . ?
C5 N3 Co 120.0(6) . . ?
C7 N4 C11 117.8(7) . . ?
C7 N4 Co 122.5(5) . . ?
C11 N4 Co 119.5(6) . . ?
C17 N5 C13 116.3(7) . . ?
C17 N5 Co 121.2(5) . . ?
C13 N5 Co 122.3(6) . . ?
N3 C1 C2 126.3(10) . . ?
C1 C2 C3 119.0(10) . . ?
C2 C3 C4 116.3(10) . . ?
C2 C3 C6 120.7(13) . . ?
C4 C3 C6 122.8(13) . . ?
C3 C4 C5 119.8(11) . . ?
N3 C5 C4 123.2(10) . . ?
C6 C6 C3 114.9(18) 2_455 . ?
N4 C7 C8 122.4(8) . . ?
C9 C8 C7 120.3(8) . . ?
C8 C9 C10 116.9(7) . . ?
C8 C9 C12 122.4(8) . . ?
C10 C9 C12 120.7(8) . . ?
C11 C10 C9 119.9(8) . . ?
N4 C11 C10 122.6(8) . . ?
C18 C12 C9 113.2(7) 1_565 . ?
N5 C13 C14 122.2(9) . . ?
C15 C14 C13 121.4(9) . . ?
C14 C15 C16 115.7(7) . . ?
C14 C15 C18 120.9(8) . . ?
C16 C15 C18 123.4(8) . . ?
C17 C16 C15 119.1(9) . . ?
N5 C17 C16 125.3(9) . . ?
C15 C18 C12 110.4(7) . 1_545 ?
Cl1 C30 Cl3A 119.0(15) . . ?
Cl1 C30 Cl2 113.9(19) . . ?
Cl3A C30 Cl2 115.7(20) . . ?
Cl1 C30 Cl3 99.1(17) . . ?
Cl2 C30 Cl3 96.8(20) . . ?
C40 Cl4 Cl5A 47.1(12) 2_565 . ?
C40 Cl5A Cl4 45.5(9) 2_565 . ?
Cl4 C40 Cl5 130.2(15) 2_565 2_565 ?
Cl4 C40 Cl6 106.0(10) 2_565 2_565 ?
Cl5 C40 Cl6 102.1(17) 2_565 2_565 ?
Cl4 C40 Cl5A 87.4(17) 2_565 2_565 ?
Cl6 C40 Cl5A 131.6(18) 2_565 2_565 ?
Cl8 C50 Cl9 114.4(8) . . ?
Cl8 C50 Cl7 109.9(8) . . ?
Cl9 C50 Cl7 111.0(7) . . ?

loop_
_geom_bond_atom_site_label_1
_geom_bond_atom_site_label_2
_geom_bond_distance
_geom_bond_site_symmetry_2
_geom_bond_publ_flag
Co N4 2.144(6) . ?
Co N3 2.146(7) . ?
Co O1 2.148(7) . ?
Co N5 2.163(6) . ?
Co O4 2.206(8) . ?
Co O5 2.255(9) . ?
O1 N1 1.254(9) . ?
O2 N1 1.256(10) . ?
O3 N1 1.198(10) . ?
O4 N2 1.264(11) . ?
O5 N2 1.255(12) . ?
O6 N2 1.187(11) . ?
N3 C1 1.289(11) . ?
N3 C5 1.331(12) . ?
N4 C7 1.327(11) . ?
N4 C11 1.334(11) . ?
N5 C17 1.313(11) . ?
N5 C13 1.330(11) . ?
C1 C2 1.355(13) . ?
C2 C3 1.37(2) . ?
C3 C4 1.37(2) . ?
C3 C6 1.53(2) . ?
C4 C5 1.376(14) . ?
C6 C6 1.39(3) 2_455 ?
C7 C8 1.388(11) . ?
C8 C9 1.370(13) . ?
C9 C10 1.384(13) . ?
C9 C12 1.517(10) . ?
C10 C11 1.380(11) . ?
C12 C18 1.509(14) 1_565 ?
C13 C14 1.392(12) . ?
C14 C15 1.365(13) . ?
C15 C16 1.393(12) . ?
C15 C18 1.499(9) . ?
C16 C17 1.372(11) . ?
C18 C12 1.509(14) 1_545 ?
Cl1 C30 1.59(3) . ?
Cl2 C30 1.80(3) . ?
Cl3 C30 1.99(4) . ?
Cl3A C30 1.71(3) . ?
Cl4 C40 1.69(2) 2_565 ?
Cl4 Cl5A 2.37(3) . ?
Cl5 C40 1.69(3) 2_565 ?
Cl5A C40 1.74(3) 2_565 ?
Cl6 C40 1.75(3) 2_565 ?
C40 Cl4 1.69(2) 2_565 ?
C40 Cl5 1.69(3) 2_565 ?
C40 Cl6 1.75(3) 2_565 ?
C40 Cl5A 1.74(3) 2_565 ?
Cl7 C50 1.783(14) . ?
Cl8 C50 1.713(15) . ?
Cl9 C50 1.715(14) . ?
